data_4027046
loop_
_publ_author_name
'Feng Li'
'Jing Nie'
'Jun-Wei Wu'
'Yan Zheng'
'Jun-An Ma'

_publ_section_title
;
 Stereoselective Synthesis of Fluorinated 2,3-Dihydroquinolin-4(1H)-ones
 via a One-Pot Multistep Transformation
;
_journal_name_full 'Journal of Organic Chemistry'
_journal_page_first 2398
_journal_page_last 2406
_journal_paper_doi 10.1021/jo202693x
_journal_volume 77
_journal_year 2012
_chemical_formula_sum 'C27 H28 F N O5 S'
_chemical_formula_weight 497.56
_chemical_name_systematic
; 
 ? 
;
_space_group_IT_number 2
_symmetry_cell_setting triclinic
_symmetry_space_group_name_Hall '-P 1'
_symmetry_space_group_name_H-M 'P -1'
_atom_sites_solution_hydrogens geom
_atom_sites_solution_primary direct
_atom_sites_solution_secondary difmap
_audit_creation_method SHELXL-97
_cell_angle_alpha 83.058(12)
_cell_angle_beta 84.028(13)
_cell_angle_gamma 77.561(12)
_cell_formula_units_Z 2
_cell_length_a 8.9990(6)
_cell_length_b 10.3477(4)
_cell_length_c 13.9922(11)
_cell_measurement_reflns_used 3370
_cell_measurement_temperature 294(2)
_cell_measurement_theta_max 27.5
_cell_measurement_theta_min 3.3
_cell_volume 1258.93(15)
_computing_cell_refinement CRYSTALCLEAR
_computing_data_collection CRYSTALCLEAR
_computing_data_reduction CRYSTALCLEAR
_computing_molecular_graphics 'Bruker SHELXTL'
_computing_publication_material 'Bruker SHELXTL'
_computing_structure_refinement 'SHELXL-97 (Sheldrick, 1997)'
_computing_structure_solution 'SHELXS-97 (Sheldrick, 1990)'
_diffrn_ambient_temperature 294(2)
_diffrn_detector_area_resol_mean 13.6612
_diffrn_measured_fraction_theta_full 0.992
_diffrn_measured_fraction_theta_max 0.992
_diffrn_measurement_device_type 'RIGAKU MERCURY375R'
_diffrn_measurement_method 'profile data from \w-scans'
_diffrn_radiation_monochromator graphite
_diffrn_radiation_source 'fine-focus sealed tube'
_diffrn_radiation_type MoK\a
_diffrn_radiation_wavelength 0.71073
_diffrn_reflns_av_R_equivalents 0.0318
_diffrn_reflns_av_sigmaI/netI 0.0302
_diffrn_reflns_limit_h_max 11
_diffrn_reflns_limit_h_min -11
_diffrn_reflns_limit_k_max 13
_diffrn_reflns_limit_k_min -13
_diffrn_reflns_limit_l_max 18
_diffrn_reflns_limit_l_min -18
_diffrn_reflns_number 13226
_diffrn_reflns_theta_full 27.49
_diffrn_reflns_theta_max 27.49
_diffrn_reflns_theta_min 3.30
_exptl_absorpt_coefficient_mu 0.174
_exptl_absorpt_correction_T_max 0.9744
_exptl_absorpt_correction_T_min 0.9644
_exptl_absorpt_correction_type multi-scan
_exptl_crystal_colour COLORLESS
_exptl_crystal_density_diffrn 1.313
_exptl_crystal_description BLOCK
_exptl_crystal_F_000 524
_exptl_crystal_size_max 0.21
_exptl_crystal_size_mid 0.15
_exptl_crystal_size_min 0.15
_refine_diff_density_max 0.242
_refine_diff_density_min -0.289
_refine_diff_density_rms 0.038
_refine_ls_extinction_method none
_refine_ls_goodness_of_fit_ref 1.038
_refine_ls_hydrogen_treatment constr
_refine_ls_matrix_type full
_refine_ls_number_parameters 320
_refine_ls_number_reflns 5748
_refine_ls_number_restraints 1
_refine_ls_restrained_S_all 1.038
_refine_ls_R_factor_all 0.0502
_refine_ls_R_factor_gt 0.0418
_refine_ls_shift/su_max 0.003
_refine_ls_shift/su_mean 0.000
_refine_ls_structure_factor_coef Fsqd
_refine_ls_weighting_details 'calc w=1/[\s^2^(Fo^2^)+(0.0558P)^2^+0.2816P] where P=(Fo^2^+2Fc^2^)/3'
_refine_ls_weighting_scheme calc
_refine_ls_wR_factor_gt 0.1085
_refine_ls_wR_factor_ref 0.1156
_reflns_number_gt 4832
_reflns_number_total 5748
_reflns_threshold_expression >2sigma(I)
_cod_data_source_file jo202693x_si_002.cif
_cod_data_source_block 110929a
_cod_original_cell_volume 1258.93(14)
_cod_database_code 4027046

loop_
_symmetry_equiv_pos_as_xyz
'x, y, z'
'-x, -y, -z'

loop_
_atom_site_label
_atom_site_type_symbol
_atom_site_fract_x
_atom_site_fract_y
_atom_site_fract_z
_atom_site_U_iso_or_equiv
_atom_site_adp_type
_atom_site_occupancy
_atom_site_symmetry_multiplicity
_atom_site_calc_flag
_atom_site_refinement_flags
C1 C 0.11167(16) 0.24107(13) 0.67709(9) 0.0355(3) Uani 1 1 d .
C2 C 0.08323(19) 0.29774(15) 0.58394(10) 0.0452(3) Uani 1 1 d .
H2 H 0.1631 0.2982 0.5361 0.054 Uiso 1 1 calc R
C3 C -0.0654(2) 0.35354(17) 0.56311(12) 0.0534(4) Uani 1 1 d .
H3 H -0.0854 0.3936 0.5013 0.064 Uiso 1 1 calc R
C4 C -0.1840(2) 0.35006(17) 0.63347(13) 0.0535(4) Uani 1 1 d .
H4 H -0.2836 0.3871 0.6187 0.064 Uiso 1 1 calc R
C5 C -0.15602(18) 0.29196(15) 0.72594(11) 0.0452(3) Uani 1 1 d .
H5 H -0.2368 0.2886 0.7728 0.054 Uiso 1 1 calc R
C6 C -0.00735(16) 0.23871(13) 0.74872(9) 0.0360(3) Uani 1 1 d .
C7 C 0.03386(16) 0.17589(14) 0.84793(9) 0.0380(3) Uani 1 1 d .
H7 H 0.0821 0.2358 0.8776 0.046 Uiso 1 1 calc R
C8 C 0.14793(16) 0.04186(14) 0.84093(9) 0.0354(3) Uani 1 1 d .
C9 C 0.28522(15) 0.05068(13) 0.76407(9) 0.0353(3) Uani 1 1 d .
H9 H 0.3717 0.0506 0.8012 0.042 Uiso 1 1 calc R
C10 C 0.33653(15) -0.06825(13) 0.70505(10) 0.0370(3) Uani 1 1 d .
C11 C 0.38361(18) -0.19415(15) 0.75275(12) 0.0485(4) Uani 1 1 d .
H11 H 0.3801 -0.2052 0.8198 0.058 Uiso 1 1 calc R
C12 C 0.4360(2) -0.30382(17) 0.70069(16) 0.0618(5) Uani 1 1 d .
H12 H 0.4672 -0.3876 0.7333 0.074 Uiso 1 1 calc R
C13 C 0.4421(2) -0.28942(19) 0.60195(16) 0.0680(5) Uani 1 1 d .
H13 H 0.4770 -0.3630 0.5675 0.082 Uiso 1 1 calc R
C14 C 0.3963(3) -0.1661(2) 0.55452(14) 0.0724(6) Uani 1 1 d .
H14 H 0.4002 -0.1559 0.4874 0.087 Uiso 1 1 calc R
C15 C 0.3437(2) -0.05517(17) 0.60565(12) 0.0551(4) Uani 1 1 d .
H15 H 0.3133 0.0283 0.5723 0.066 Uiso 1 1 calc R
C16 C 0.36136(17) 0.33400(14) 0.81680(11) 0.0416(3) Uani 1 1 d .
C17 C 0.2479(2) 0.44629(16) 0.82981(13) 0.0542(4) Uani 1 1 d .
H17 H 0.1918 0.4889 0.7786 0.065 Uiso 1 1 calc R
C18 C 0.2190(2) 0.49419(17) 0.91878(14) 0.0632(5) Uani 1 1 d .
H18 H 0.1434 0.5698 0.9271 0.076 Uiso 1 1 calc R
C19 C 0.2999(3) 0.43234(19) 0.99590(14) 0.0638(5) Uani 1 1 d .
C20 C 0.4130(3) 0.3204(2) 0.98155(14) 0.0686(5) Uani 1 1 d .
H20 H 0.4687 0.2780 1.0329 0.082 Uiso 1 1 calc R
C21 C 0.4449(2) 0.27038(18) 0.89243(13) 0.0556(4) Uani 1 1 d .
H21 H 0.5212 0.1953 0.8838 0.067 Uiso 1 1 calc R
C22 C 0.2675(4) 0.4869(3) 1.09322(16) 0.0959(8) Uani 1 1 d .
H22A H 0.1712 0.4703 1.1226 0.144 Uiso 1 1 calc R
H22B H 0.2638 0.5810 1.0848 0.144 Uiso 1 1 calc R
H22C H 0.3469 0.4441 1.1341 0.144 Uiso 1 1 calc R
C23 C 0.06040(16) -0.06703(13) 0.83142(9) 0.0363(3) Uani 1 1 d .
C24 C -0.10508(18) -0.12470(15) 0.72117(12) 0.0461(3) Uani 1 1 d .
C25 C -0.2420(2) -0.1122(2) 0.79487(17) 0.0699(5) Uani 1 1 d .
H25A H -0.2111 -0.1573 0.8559 0.105 Uiso 1 1 calc R
H25B H -0.3185 -0.1515 0.7735 0.105 Uiso 1 1 calc R
H25C H -0.2831 -0.0199 0.8019 0.105 Uiso 1 1 calc R
C26 C -0.0194(2) -0.26744(17) 0.71515(16) 0.0651(5) Uani 1 1 d .
H26A H 0.0740 -0.2682 0.6750 0.098 Uiso 1 1 calc R
H26B H -0.0814 -0.3161 0.6879 0.098 Uiso 1 1 calc R
H26C H 0.0034 -0.3082 0.7787 0.098 Uiso 1 1 calc R
C27 C -0.1473(3) -0.0570(2) 0.62304(15) 0.0710(6) Uani 1 1 d .
H27A H -0.1875 0.0360 0.6277 0.106 Uiso 1 1 calc R
H27B H -0.2230 -0.0963 0.6007 0.106 Uiso 1 1 calc R
H27C H -0.0582 -0.0676 0.5783 0.106 Uiso 1 1 calc R
F1 F 0.21024(11) 0.00825(9) 0.93047(6) 0.0479(2) Uani 1 1 d .
N1 N 0.26298(13) 0.17870(11) 0.70217(8) 0.0361(2) Uani 1 1 d .
O1 O -0.09994(13) 0.15805(12) 0.90571(7) 0.0494(3) Uani 1 1 d D
H1A H -0.0823 0.1422 0.9649 0.074 Uiso 1 1 d RD
O2 O 0.04759(13) -0.15560(10) 0.89416(7) 0.0463(3) Uani 1 1 d .
O3 O 0.00125(11) -0.04444(10) 0.74745(7) 0.0390(2) Uani 1 1 d .
O4 O 0.53660(12) 0.17865(12) 0.70181(9) 0.0570(3) Uani 1 1 d .
O5 O 0.36183(15) 0.37755(12) 0.63047(8) 0.0571(3) Uani 1 1 d .
S1 S 0.39238(4) 0.26949(4) 0.70395(3) 0.04180(11) Uani 1 1 d .

loop_
_atom_site_aniso_label
_atom_site_aniso_U_11
_atom_site_aniso_U_22
_atom_site_aniso_U_33
_atom_site_aniso_U_23
_atom_site_aniso_U_13
_atom_site_aniso_U_12
C1 0.0429(7) 0.0316(6) 0.0329(6) -0.0022(5) -0.0004(5) -0.0114(5)
C2 0.0564(9) 0.0446(8) 0.0337(7) 0.0024(6) 0.0009(6) -0.0138(7)
C3 0.0654(10) 0.0511(9) 0.0421(8) 0.0094(7) -0.0130(7) -0.0123(8)
C4 0.0489(9) 0.0520(9) 0.0586(10) 0.0022(8) -0.0139(7) -0.0079(7)
C5 0.0421(8) 0.0462(8) 0.0474(8) -0.0047(6) 0.0007(6) -0.0111(6)
C6 0.0428(7) 0.0334(6) 0.0330(6) -0.0039(5) -0.0002(5) -0.0119(5)
C7 0.0458(8) 0.0415(7) 0.0292(6) -0.0063(5) 0.0027(5) -0.0155(6)
C8 0.0437(7) 0.0408(7) 0.0239(6) 0.0010(5) -0.0050(5) -0.0146(6)
C9 0.0383(7) 0.0366(7) 0.0327(6) 0.0006(5) -0.0053(5) -0.0128(5)
C10 0.0332(6) 0.0365(7) 0.0413(7) -0.0023(5) -0.0021(5) -0.0084(5)
C11 0.0456(8) 0.0424(8) 0.0548(9) 0.0060(7) -0.0073(7) -0.0078(6)
C12 0.0544(10) 0.0377(8) 0.0881(14) 0.0016(8) -0.0059(9) -0.0025(7)
C13 0.0737(13) 0.0502(10) 0.0767(13) -0.0199(9) 0.0030(10) -0.0021(9)
C14 0.0970(16) 0.0612(11) 0.0511(10) -0.0164(9) 0.0017(10) 0.0030(11)
C15 0.0733(11) 0.0438(8) 0.0418(8) -0.0033(7) -0.0015(7) -0.0002(8)
C16 0.0431(7) 0.0368(7) 0.0481(8) -0.0072(6) 0.0003(6) -0.0155(6)
C17 0.0648(10) 0.0395(8) 0.0556(9) -0.0059(7) -0.0043(8) -0.0047(7)
C18 0.0795(13) 0.0421(8) 0.0655(11) -0.0156(8) 0.0039(9) -0.0061(8)
C19 0.0899(14) 0.0548(10) 0.0533(10) -0.0161(8) 0.0039(9) -0.0278(10)
C20 0.0852(14) 0.0699(12) 0.0537(10) -0.0093(9) -0.0201(10) -0.0139(11)
C21 0.0539(9) 0.0518(9) 0.0616(10) -0.0108(8) -0.0119(8) -0.0061(7)
C22 0.150(3) 0.0844(16) 0.0616(13) -0.0296(12) 0.0057(14) -0.0361(16)
C23 0.0401(7) 0.0384(7) 0.0307(6) -0.0020(5) 0.0004(5) -0.0116(6)
C24 0.0446(8) 0.0425(7) 0.0558(9) -0.0072(7) -0.0157(7) -0.0124(6)
C25 0.0424(9) 0.0748(12) 0.0953(15) -0.0058(11) -0.0047(9) -0.0200(9)
C26 0.0754(13) 0.0459(9) 0.0783(13) -0.0163(9) -0.0225(10) -0.0087(8)
C27 0.0866(14) 0.0681(12) 0.0647(12) -0.0044(9) -0.0383(11) -0.0162(10)
F1 0.0613(5) 0.0580(5) 0.0287(4) 0.0041(4) -0.0123(4) -0.0221(4)
N1 0.0397(6) 0.0337(5) 0.0355(6) 0.0004(4) 0.0010(4) -0.0132(5)
O1 0.0520(6) 0.0627(7) 0.0324(5) -0.0028(5) 0.0097(4) -0.0167(5)
O2 0.0595(7) 0.0453(6) 0.0366(5) 0.0056(4) -0.0026(4) -0.0225(5)
O3 0.0450(5) 0.0408(5) 0.0346(5) -0.0001(4) -0.0073(4) -0.0165(4)
O4 0.0388(6) 0.0608(7) 0.0727(8) -0.0196(6) 0.0123(5) -0.0143(5)
O5 0.0737(8) 0.0514(6) 0.0500(6) 0.0044(5) 0.0062(5) -0.0317(6)
S1 0.0421(2) 0.04099(19) 0.0448(2) -0.00663(15) 0.00771(14) -0.01809(15)

loop_
_atom_type_symbol
_atom_type_description
_atom_type_scat_dispersion_real
_atom_type_scat_dispersion_imag
_atom_type_scat_source
C C 0.0033 0.0016 'International Tables Vol C Tables 4.2.6.8 and 6.1.1.4'
H H 0.0000 0.0000 'International Tables Vol C Tables 4.2.6.8 and 6.1.1.4'
N N 0.0061 0.0033 'International Tables Vol C Tables 4.2.6.8 and 6.1.1.4'
O O 0.0106 0.0060 'International Tables Vol C Tables 4.2.6.8 and 6.1.1.4'
F F 0.0171 0.0103 'International Tables Vol C Tables 4.2.6.8 and 6.1.1.4'
S S 0.1246 0.1234 'International Tables Vol C Tables 4.2.6.8 and 6.1.1.4'

loop_
_geom_angle_atom_site_label_1
_geom_angle_atom_site_label_2
_geom_angle_atom_site_label_3
_geom_angle
C2 C1 C6 120.73(13)
C2 C1 N1 121.60(12)
C6 C1 N1 117.62(12)
C3 C2 C1 119.20(14)
C3 C2 H2 120.4
C1 C2 H2 120.4
C4 C3 C2 120.32(15)
C4 C3 H3 119.8
C2 C3 H3 119.8
C3 C4 C5 120.52(15)
C3 C4 H4 119.7
C5 C4 H4 119.7
C4 C5 C6 119.91(14)
C4 C5 H5 120.0
C6 C5 H5 120.0
C5 C6 C1 119.29(13)
C5 C6 C7 123.49(13)
C1 C6 C7 117.22(12)
O1 C7 C6 109.55(12)
O1 C7 C8 110.81(11)
C6 C7 C8 110.39(10)
O1 C7 H7 108.7
C6 C7 H7 108.7
C8 C7 H7 108.7
F1 C8 C23 105.37(10)
F1 C8 C7 106.46(10)
C23 C8 C7 109.31(11)
F1 C8 C9 106.21(11)
C23 C8 C9 115.55(11)
C7 C8 C9 113.19(11)
N1 C9 C10 112.11(11)
N1 C9 C8 112.46(11)
C10 C9 C8 115.35(11)
N1 C9 H9 105.3
C10 C9 H9 105.3
C8 C9 H9 105.3
C15 C10 C11 118.37(14)
C15 C10 C9 122.48(13)
C11 C10 C9 119.10(13)
C10 C11 C12 120.42(16)
C10 C11 H11 119.8
C12 C11 H11 119.8
C13 C12 C11 120.58(16)
C13 C12 H12 119.7
C11 C12 H12 119.7
C14 C13 C12 119.39(17)
C14 C13 H13 120.3
C12 C13 H13 120.3
C13 C14 C15 120.72(18)
C13 C14 H14 119.6
C15 C14 H14 119.6
C10 C15 C14 120.53(16)
C10 C15 H15 119.7
C14 C15 H15 119.7
C21 C16 C17 120.47(15)
C21 C16 S1 120.21(12)
C17 C16 S1 119.26(13)
C18 C17 C16 119.60(17)
C18 C17 H17 120.2
C16 C17 H17 120.2
C17 C18 C19 121.28(17)
C17 C18 H18 119.4
C19 C18 H18 119.4
C18 C19 C20 118.33(17)
C18 C19 C22 120.6(2)
C20 C19 C22 121.0(2)
C19 C20 C21 121.56(18)
C19 C20 H20 119.2
C21 C20 H20 119.2
C16 C21 C20 118.76(17)
C16 C21 H21 120.6
C20 C21 H21 120.6
C19 C22 H22A 109.5
C19 C22 H22B 109.5
H22A C22 H22B 109.5
C19 C22 H22C 109.5
H22A C22 H22C 109.5
H22B C22 H22C 109.5
O2 C23 O3 127.48(13)
O2 C23 C8 123.32(12)
O3 C23 C8 109.17(11)
O3 C24 C27 101.97(13)
O3 C24 C25 108.59(13)
C27 C24 C25 111.85(16)
O3 C24 C26 109.02(12)
C27 C24 C26 111.57(15)
C25 C24 C26 113.17(16)
C24 C25 H25A 109.5
C24 C25 H25B 109.5
H25A C25 H25B 109.5
C24 C25 H25C 109.5
H25A C25 H25C 109.5
H25B C25 H25C 109.5
C24 C26 H26A 109.5
C24 C26 H26B 109.5
H26A C26 H26B 109.5
C24 C26 H26C 109.5
H26A C26 H26C 109.5
H26B C26 H26C 109.5
C24 C27 H27A 109.5
C24 C27 H27B 109.5
H27A C27 H27B 109.5
C24 C27 H27C 109.5
H27A C27 H27C 109.5
H27B C27 H27C 109.5
C1 N1 C9 118.75(10)
C1 N1 S1 120.04(9)
C9 N1 S1 116.31(9)
C7 O1 H1A 110.5
C23 O3 C24 121.96(11)
O5 S1 O4 120.51(8)
O5 S1 N1 107.09(7)
O4 S1 N1 105.95(6)
O5 S1 C16 108.40(7)
O4 S1 C16 107.62(8)
N1 S1 C16 106.48(6)

loop_
_geom_bond_atom_site_label_1
_geom_bond_atom_site_label_2
_geom_bond_distance
C1 C2 1.3886(19)
C1 C6 1.3908(19)
C1 N1 1.4352(18)
C2 C3 1.384(2)
C2 H2 0.9300
C3 C4 1.378(3)
C3 H3 0.9300
C4 C5 1.383(2)
C4 H4 0.9300
C5 C6 1.387(2)
C5 H5 0.9300
C6 C7 1.5074(18)
C7 O1 1.4123(17)
C7 C8 1.544(2)
C7 H7 0.9800
C8 F1 1.4006(14)
C8 C23 1.5324(19)
C8 C9 1.5619(18)
C9 N1 1.4797(16)
C9 C10 1.5267(19)
C9 H9 0.9800
C10 C15 1.377(2)
C10 C11 1.390(2)
C11 C12 1.392(3)
C11 H11 0.9300
C12 C13 1.368(3)
C12 H12 0.9300
C13 C14 1.365(3)
C13 H13 0.9300
C14 C15 1.395(2)
C14 H14 0.9300
C15 H15 0.9300
C16 C21 1.379(2)
C16 C17 1.388(2)
C16 S1 1.7607(15)
C17 C18 1.375(2)
C17 H17 0.9300
C18 C19 1.378(3)
C18 H18 0.9300
C19 C20 1.387(3)
C19 C22 1.513(3)
C20 C21 1.387(3)
C20 H20 0.9300
C21 H21 0.9300
C22 H22A 0.9600
C22 H22B 0.9600
C22 H22C 0.9600
C23 O2 1.2057(16)
C23 O3 1.3147(16)
C24 O3 1.4933(17)
C24 C27 1.511(2)
C24 C25 1.516(3)
C24 C26 1.520(2)
C25 H25A 0.9600
C25 H25B 0.9600
C25 H25C 0.9600
C26 H26A 0.9600
C26 H26B 0.9600
C26 H26C 0.9600
C27 H27A 0.9600
C27 H27B 0.9600
C27 H27C 0.9600
N1 S1 1.6499(12)
O1 H1A 0.8500
O4 S1 1.4290(12)
O5 S1 1.4253(12)

loop_
_geom_torsion_atom_site_label_1
_geom_torsion_atom_site_label_2
_geom_torsion_atom_site_label_3
_geom_torsion_atom_site_label_4
_geom_torsion
C6 C1 C2 C3 0.7(2)
N1 C1 C2 C3 178.33(14)
C1 C2 C3 C4 -1.5(2)
C2 C3 C4 C5 0.6(3)
C3 C4 C5 C6 1.1(2)
C4 C5 C6 C1 -1.9(2)
C4 C5 C6 C7 178.83(14)
C2 C1 C6 C5 1.0(2)
N1 C1 C6 C5 -176.74(12)
C2 C1 C6 C7 -179.69(12)
N1 C1 C6 C7 2.59(18)
C5 C6 C7 O1 10.91(18)
C1 C6 C7 O1 -168.40(12)
C5 C6 C7 C8 133.20(14)
C1 C6 C7 C8 -46.10(16)
O1 C7 C8 F1 -73.71(13)
C6 C7 C8 F1 164.74(10)
O1 C7 C8 C23 39.64(14)
C6 C7 C8 C23 -81.90(13)
O1 C7 C8 C9 169.98(11)
C6 C7 C8 C9 48.43(15)
F1 C8 C9 N1 -126.80(11)
C23 C8 C9 N1 116.79(12)
C7 C8 C9 N1 -10.34(15)
F1 C8 C9 C10 102.92(12)
C23 C8 C9 C10 -13.50(16)
C7 C8 C9 C10 -140.62(12)
N1 C9 C10 C15 -6.66(19)
C8 C9 C10 C15 123.78(15)
N1 C9 C10 C11 170.76(12)
C8 C9 C10 C11 -58.79(17)
C15 C10 C11 C12 -0.2(2)
C9 C10 C11 C12 -177.77(14)
C10 C11 C12 C13 0.0(3)
C11 C12 C13 C14 0.1(3)
C12 C13 C14 C15 0.0(3)
C11 C10 C15 C14 0.3(3)
C9 C10 C15 C14 177.78(18)
C13 C14 C15 C10 -0.2(3)
C21 C16 C17 C18 0.0(3)
S1 C16 C17 C18 177.47(14)
C16 C17 C18 C19 -0.5(3)
C17 C18 C19 C20 0.6(3)
C17 C18 C19 C22 179.5(2)
C18 C19 C20 C21 -0.3(3)
C22 C19 C20 C21 -179.3(2)
C17 C16 C21 C20 0.2(3)
S1 C16 C21 C20 -177.17(14)
C19 C20 C21 C16 -0.1(3)
F1 C8 C23 O2 3.38(18)
C7 C8 C23 O2 -110.69(15)
C9 C8 C23 O2 120.26(14)
F1 C8 C23 O3 -178.39(11)
C7 C8 C23 O3 67.55(13)
C9 C8 C23 O3 -61.50(15)
C2 C1 N1 C9 -136.92(13)
C6 C1 N1 C9 40.77(17)
C2 C1 N1 S1 68.76(16)
C6 C1 N1 S1 -113.55(12)
C10 C9 N1 C1 97.21(14)
C8 C9 N1 C1 -34.70(15)
C10 C9 N1 S1 -107.53(11)
C8 C9 N1 S1 120.55(10)
O2 C23 O3 C24 5.0(2)
C8 C23 O3 C24 -173.13(11)
C27 C24 O3 C23 176.84(14)
C25 C24 O3 C23 58.63(18)
C26 C24 O3 C23 -65.08(18)
C1 N1 S1 O5 -32.99(12)
C9 N1 S1 O5 172.09(10)
C1 N1 S1 O4 -162.80(10)
C9 N1 S1 O4 42.28(11)
C1 N1 S1 C16 82.82(11)
C9 N1 S1 C16 -72.10(11)
C21 C16 S1 O5 -149.19(13)
C17 C16 S1 O5 33.38(14)
C21 C16 S1 O4 -17.35(15)
C17 C16 S1 O4 165.22(12)
C21 C16 S1 N1 95.89(14)
C17 C16 S1 N1 -81.54(13)
